data_7121608
loop_
_publ_author_name
'Kondo, Hiroya'
'Maeno, Mayaka'
'Hirano, Kazuki'
'Shibata, Norio'

_publ_section_title
;
 Asymmetric synthesis of \a-trifluoromethoxy ketones with a
 tetrasubstituted \a-stereogenic centre via the palladium-catalyzed
 decarboxylative allylic alkylation of allyl enol carbonates.
;
_journal_issue 44
_journal_name_full 'Chemical communications (Cambridge, England)'
_journal_page_first 5522
_journal_page_last 5525
_journal_paper_doi 10.1039/c8cc03131b
_journal_volume 54
_journal_year 2018
_chemical_absolute_configuration ad
_chemical_formula_moiety 'C20 H15 Br F3 N O4'
_chemical_formula_sum 'C20 H15 Br F3 N O4'
_chemical_formula_weight 470.24
_space_group_IT_number 19
_space_group_name_Hall 'P 2ac 2ab'
_space_group_name_H-M_alt 'P 21 21 21'
_symmetry_cell_setting orthorhombic
_symmetry_Int_Tables_number 19
_symmetry_space_group_name_Hall 'P 2ac 2ab'
_symmetry_space_group_name_H-M 'P 21 21 21'
_atom_sites_solution_hydrogens geom
_atom_sites_solution_primary direct
_atom_sites_solution_secondary difmap
_audit_update_record
;
2018-02-03 deposited with the CCDC.
2018-05-03 downloaded from the CCDC.
;
_cell_angle_alpha 90.0000
_cell_angle_beta 90.0000
_cell_angle_gamma 90.0000
_cell_formula_units_Z 4
_cell_length_a 7.0842(3)
_cell_length_b 14.2629(4)
_cell_length_c 18.9648(5)
_cell_measurement_reflns_used 16161
_cell_measurement_temperature 173
_cell_measurement_theta_max 27.45
_cell_measurement_theta_min 2.58
_cell_volume 1916.23(11)
_computing_cell_refinement 'RAPID AUTO'
_computing_data_collection 'RAPID AUTO (Rigaku, ????)'
_computing_data_reduction 'RAPID AUTO'
_computing_molecular_graphics 'CrystalStructure 4.0'
_computing_publication_material 'CrystalStructure 4.0 (Rigaku, 2010)'
_computing_structure_refinement 'SHELXL97 (Sheldrick, 2008)'
_computing_structure_solution 'SIR2004 (Burla, et al., 2005)'
_diffrn_ambient_temperature 173
_diffrn_detector_area_resol_mean 10.000
_diffrn_measured_fraction_theta_full 0.995
_diffrn_measured_fraction_theta_max 0.995
_diffrn_measurement_device_type 'Rigaku R-AXIS RAPID'
_diffrn_measurement_method \w
_diffrn_radiation_type 'Mo K\a'
_diffrn_radiation_wavelength 0.71075
_diffrn_reflns_av_R_equivalents 0.0289
_diffrn_reflns_limit_h_max 9
_diffrn_reflns_limit_h_min -9
_diffrn_reflns_limit_k_max 18
_diffrn_reflns_limit_k_min -17
_diffrn_reflns_limit_l_max 24
_diffrn_reflns_limit_l_min -20
_diffrn_reflns_number 18340
_diffrn_reflns_theta_full 27.46
_diffrn_reflns_theta_max 27.47
_diffrn_standards_number 0
_exptl_absorpt_coefficient_mu 2.207
_exptl_absorpt_correction_T_max 0.802
_exptl_absorpt_correction_T_min 0.500
_exptl_absorpt_correction_type multi-scan
_exptl_absorpt_process_details 'ABSCOR (Rigaku, 1995)'
_exptl_crystal_colour colorless
_exptl_crystal_density_diffrn 1.630
_exptl_crystal_density_method 'not measured'
_exptl_crystal_description block
_exptl_crystal_F_000 944.00
_exptl_crystal_size_max 0.250
_exptl_crystal_size_mid 0.150
_exptl_crystal_size_min 0.100
_refine_diff_density_max 0.430
_refine_diff_density_min -0.480
_refine_ls_abs_structure_details 'Flack, H. D. (1983), Acta Cryst. A39, 876-881.  1865 Friedel Pairs'
_refine_ls_abs_structure_Flack -0.012(10)
_refine_ls_extinction_method none
_refine_ls_goodness_of_fit_ref 1.033
_refine_ls_hydrogen_treatment constr
_refine_ls_number_parameters 263
_refine_ls_number_reflns 4372
_refine_ls_number_restraints 0
_refine_ls_R_factor_gt 0.0310
_refine_ls_shift/su_max 0.000
_refine_ls_structure_factor_coef Fsqd
_refine_ls_weighting_details 'w = 1/[\s^2^(Fo^2^)+(0.0351P)^2^+0.4744P] where P=(Fo^2^+2Fc^2^)/3'
_refine_ls_weighting_scheme calc
_refine_ls_wR_factor_ref 0.0701
_reflns_number_gt 3767
_reflns_number_total 4372
_reflns_threshold_expression F^2^>2.0\s(F^2^)
_cod_data_source_file c8cc03131b2.cif
_cod_data_source_block 171216KondoOCF31
_cod_depositor_comments 'Adding full bibliography for 7121608.cif.'
_cod_original_cell_volume 1916.23(9)
_cod_database_code 7121608

loop_
_symmetry_equiv_pos_site_id
_symmetry_equiv_pos_as_xyz
1 +X,+Y,+Z
2 1/2+X,1/2-Y,-Z
3 -X,1/2+Y,1/2-Z
4 1/2-X,-Y,1/2+Z

loop_
_atom_site_label
_atom_site_type_symbol
_atom_site_fract_x
_atom_site_fract_y
_atom_site_fract_z
_atom_site_U_iso_or_equiv
_atom_site_adp_type
_atom_site_occupancy
_atom_site_symmetry_multiplicity
_atom_site_calc_flag
_atom_site_refinement_flags
Br1 Br 0.46443(6) 0.09412(3) 0.94370(2) 0.05774(14) Uani 1.0 4 d .
F1 F -0.7972(3) 0.4125(2) 1.18958(12) 0.0614(6) Uani 1.0 4 d .
F2 F -0.5303(4) 0.46904(17) 1.15946(13) 0.0716(7) Uani 1.0 4 d .
F3 F -0.6249(4) 0.48321(15) 1.26546(12) 0.0545(6) Uani 1.0 4 d .
O1 O -0.6435(4) 0.32460(19) 1.36201(13) 0.0462(6) Uani 1.0 4 d .
O2 O -0.5470(4) 0.34091(16) 1.22456(12) 0.0398(5) Uani 1.0 4 d .
O3 O -0.5181(5) 0.3446(2) 1.61314(14) 0.0604(8) Uani 1.0 4 d .
O4 O -0.2422(5) 0.38121(19) 1.65235(13) 0.0602(8) Uani 1.0 4 d .
N1 N -0.3519(5) 0.3630(2) 1.60464(16) 0.0455(8) Uani 1.0 4 d .
C1 C -0.4772(5) 0.3362(2) 1.35059(16) 0.0327(7) Uani 1.0 4 d .
C2 C -0.3956(5) 0.3296(3) 1.27575(17) 0.0315(7) Uani 1.0 4 d .
C3 C -0.2343(5) 0.3990(3) 1.26568(15) 0.0324(7) Uani 1.0 4 d .
C4 C -0.0778(4) 0.3823(3) 1.31979(16) 0.0334(7) Uani 1.0 4 d .
C5 C -0.1509(5) 0.3759(2) 1.39434(16) 0.0300(7) Uani 1.0 4 d .
C6 C -0.3395(5) 0.3534(2) 1.40809(16) 0.0303(7) Uani 1.0 4 d .
C7 C -0.4044(5) 0.3484(2) 1.47775(16) 0.0338(7) Uani 1.0 4 d .
C8 C -0.2797(5) 0.3647(3) 1.53156(16) 0.0365(8) Uani 1.0 4 d .
C9 C -0.0927(5) 0.3864(2) 1.51966(16) 0.0381(8) Uani 1.0 4 d .
C10 C -0.0286(5) 0.3918(2) 1.45111(16) 0.0359(7) Uani 1.0 4 d .
C11 C -0.3355(5) 0.2265(3) 1.26496(17) 0.0362(7) Uani 1.0 4 d .
C12 C -0.2302(5) 0.2100(3) 1.19738(17) 0.0355(7) Uani 1.0 4 d .
C13 C -0.0617(5) 0.1717(2) 1.19536(16) 0.0371(8) Uani 1.0 4 d .
C14 C 0.0575(5) 0.1524(2) 1.13312(16) 0.0345(7) Uani 1.0 4 d .
C15 C -0.0081(6) 0.1548(3) 1.06348(17) 0.0432(8) Uani 1.0 4 d .
C16 C 0.1111(6) 0.1375(3) 1.00759(18) 0.0465(9) Uani 1.0 4 d .
C17 C 0.2980(6) 0.1171(2) 1.02034(19) 0.0432(9) Uani 1.0 4 d .
C18 C 0.3676(6) 0.1130(3) 1.08812(19) 0.0455(9) Uani 1.0 4 d .
C19 C 0.2476(6) 0.1311(3) 1.14398(18) 0.0396(8) Uani 1.0 4 d .
C20 C -0.6217(5) 0.4240(3) 1.21076(18) 0.0440(9) Uani 1.0 4 d .
H3A H -0.2829 0.4637 1.2707 0.0388 Uiso 1.0 4 calc R
H3B H -0.1821 0.3922 1.2175 0.0388 Uiso 1.0 4 calc R
H4A H -0.0110 0.3234 1.3079 0.0401 Uiso 1.0 4 calc R
H4B H 0.0147 0.4342 1.3168 0.0401 Uiso 1.0 4 calc R
H7 H -0.5326 0.3338 1.4875 0.0406 Uiso 1.0 4 calc R
H9 H -0.0094 0.3974 1.5580 0.0457 Uiso 1.0 4 calc R
H10 H 0.1000 0.4064 1.4423 0.0431 Uiso 1.0 4 calc R
H11A H -0.2547 0.2071 1.3050 0.0434 Uiso 1.0 4 calc R
H11B H -0.4496 0.1864 1.2654 0.0434 Uiso 1.0 4 calc R
H12 H -0.2879 0.2280 1.1543 0.0426 Uiso 1.0 4 calc R
H13 H -0.0098 0.1542 1.2396 0.0445 Uiso 1.0 4 calc R
H15 H -0.1371 0.1686 1.0546 0.0519 Uiso 1.0 4 calc R
H16 H 0.0647 0.1396 0.9606 0.0558 Uiso 1.0 4 calc R
H18 H 0.4964 0.0979 1.0964 0.0546 Uiso 1.0 4 calc R
H19 H 0.2956 0.1290 1.1907 0.0476 Uiso 1.0 4 calc R

loop_
_atom_site_aniso_label
_atom_site_aniso_U_11
_atom_site_aniso_U_22
_atom_site_aniso_U_33
_atom_site_aniso_U_12
_atom_site_aniso_U_13
_atom_site_aniso_U_23
Br1 0.0766(3) 0.04763(19) 0.0490(2) -0.00768(19) 0.03010(19) -0.00519(17)
F1 0.0368(12) 0.0937(17) 0.0538(13) 0.0074(12) -0.0149(10) 0.0082(13)
F2 0.0702(17) 0.0800(16) 0.0645(15) 0.0047(14) 0.0201(14) 0.0309(13)
F3 0.0524(14) 0.0523(13) 0.0587(14) 0.0153(11) -0.0081(11) -0.0044(10)
O1 0.0275(13) 0.0680(17) 0.0430(14) -0.0029(12) 0.0037(11) -0.0020(12)
O2 0.0332(12) 0.0477(13) 0.0385(13) 0.0014(12) -0.0094(11) -0.0025(10)
O3 0.067(2) 0.0734(18) 0.0410(15) -0.0219(17) 0.0168(15) 0.0007(12)
O4 0.080(2) 0.071(2) 0.0301(14) -0.0070(16) -0.0016(14) -0.0032(12)
N1 0.064(3) 0.0386(16) 0.0335(16) -0.0060(15) 0.0064(15) 0.0010(12)
C1 0.0272(16) 0.0332(15) 0.0376(16) 0.0001(13) 0.0020(14) -0.0002(12)
C2 0.0268(16) 0.0382(17) 0.0295(16) 0.0014(13) -0.0023(12) -0.0028(12)
C3 0.0320(15) 0.0353(16) 0.0298(15) 0.0014(15) 0.0029(12) -0.0006(13)
C4 0.0280(17) 0.0422(17) 0.0301(15) -0.0026(12) 0.0027(12) -0.0034(12)
C5 0.0298(16) 0.0304(15) 0.0298(16) 0.0032(12) 0.0019(12) -0.0036(11)
C6 0.0278(17) 0.0317(15) 0.0315(16) 0.0014(13) 0.0020(12) -0.0022(12)
C7 0.0348(18) 0.0311(16) 0.0356(17) -0.0014(13) 0.0066(14) -0.0002(13)
C8 0.050(2) 0.0314(16) 0.0283(16) -0.0015(14) 0.0061(14) -0.0008(12)
C9 0.045(2) 0.0389(18) 0.0300(16) -0.0003(14) -0.0051(14) -0.0053(13)
C10 0.0285(15) 0.0422(16) 0.0372(16) -0.0010(13) -0.0005(14) -0.0069(13)
C11 0.0382(19) 0.0367(17) 0.0337(17) -0.0007(14) 0.0028(14) -0.0019(13)
C12 0.041(2) 0.0362(17) 0.0294(17) 0.0001(14) -0.0008(14) -0.0033(12)
C13 0.048(2) 0.0351(16) 0.0284(16) 0.0017(15) -0.0020(15) -0.0017(12)
C14 0.0413(19) 0.0284(15) 0.0338(17) 0.0011(15) 0.0014(15) -0.0014(12)
C15 0.054(3) 0.0422(17) 0.0333(18) 0.0066(15) 0.0010(17) -0.0030(13)
C16 0.064(3) 0.0458(19) 0.0299(18) 0.0012(17) -0.0004(17) -0.0033(14)
C17 0.058(3) 0.0328(18) 0.0389(19) -0.0066(15) 0.0179(17) -0.0037(14)
C18 0.047(2) 0.043(2) 0.046(2) -0.0019(16) 0.0068(16) -0.0045(15)
C19 0.047(2) 0.0396(18) 0.0319(18) 0.0000(16) 0.0002(15) -0.0030(13)
C20 0.0332(18) 0.063(3) 0.0360(18) 0.0037(16) -0.0005(14) 0.0074(16)

loop_
_atom_type_symbol
_atom_type_description
_atom_type_scat_dispersion_real
_atom_type_scat_dispersion_imag
_atom_type_scat_source
C C 0.0033 0.0016
;
International Tables for Crystallography
(1992, Vol. C, Tables 4.2.6.8 and 6.1.1.4)
;
H H 0.0000 0.0000
;
International Tables for Crystallography
(1992, Vol. C, Table 6.1.1.4)
;
Br Br -0.2901 2.4595
;
International Tables for Crystallography
(1992, Vol. C, Tables 4.2.6.8 and 6.1.1.4)
;
F F 0.0171 0.0103
;
International Tables for Crystallography
(1992, Vol. C, Tables 4.2.6.8 and 6.1.1.4)
;
N N 0.0061 0.0033
;
International Tables for Crystallography
(1992, Vol. C, Tables 4.2.6.8 and 6.1.1.4)
;
O O 0.0106 0.0060
;
International Tables for Crystallography
(1992, Vol. C, Tables 4.2.6.8 and 6.1.1.4)
;

loop_
_geom_angle_atom_site_label_1
_geom_angle_atom_site_label_2
_geom_angle_atom_site_label_3
_geom_angle
_geom_angle_publ_flag
C2 O2 C20 121.7(3) yes
O3 N1 O4 124.3(4) yes
O3 N1 C8 117.6(3) yes
O4 N1 C8 118.1(4) yes
O1 C1 C2 121.6(3) yes
O1 C1 C6 122.1(3) yes
C2 C1 C6 116.2(3) yes
O2 C2 C1 109.4(3) yes
O2 C2 C3 113.4(3) yes
O2 C2 C11 102.7(3) yes
C1 C2 C3 111.0(3) yes
C1 C2 C11 106.5(3) yes
C3 C2 C11 113.3(3) yes
C2 C3 C4 111.0(3) yes
C3 C4 C5 112.9(3) yes
C4 C5 C6 121.1(3) yes
C4 C5 C10 119.9(3) yes
C6 C5 C10 119.0(3) yes
C1 C6 C5 122.0(3) yes
C1 C6 C7 117.9(3) yes
C5 C6 C7 120.1(3) yes
C6 C7 C8 118.8(3) yes
N1 C8 C7 118.2(3) yes
N1 C8 C9 119.3(3) yes
C7 C8 C9 122.4(3) yes
C8 C9 C10 118.9(3) yes
C5 C10 C9 120.8(3) yes
C2 C11 C12 113.5(3) yes
C11 C12 C13 122.8(3) yes
C12 C13 C14 128.4(3) yes
C13 C14 C15 124.0(4) yes
C13 C14 C19 118.3(3) yes
C15 C14 C19 117.7(3) yes
C14 C15 C16 121.2(4) yes
C15 C16 C17 119.5(4) yes
Br1 C17 C16 119.9(3) yes
Br1 C17 C18 119.0(3) yes
C16 C17 C18 121.1(4) yes
C17 C18 C19 119.1(4) yes
C14 C19 C18 121.4(4) yes
F1 C20 F2 107.2(3) yes
F1 C20 F3 107.4(3) yes
F1 C20 O2 109.1(4) yes
F2 C20 F3 105.6(3) yes
F2 C20 O2 112.4(3) yes
F3 C20 O2 114.8(3) yes
C2 C3 H3A 109.429 no
C2 C3 H3B 109.427 no
C4 C3 H3A 109.431 no
C4 C3 H3B 109.425 no
H3A C3 H3B 108.032 no
C3 C4 H4A 109.014 no
C3 C4 H4B 109.005 no
C5 C4 H4A 109.004 no
C5 C4 H4B 108.992 no
H4A C4 H4B 107.795 no
C6 C7 H7 120.591 no
C8 C7 H7 120.596 no
C8 C9 H9 120.552 no
C10 C9 H9 120.557 no
C5 C10 H10 119.603 no
C9 C10 H10 119.590 no
C2 C11 H11A 108.866 no
C2 C11 H11B 108.864 no
C12 C11 H11A 108.865 no
C12 C11 H11B 108.849 no
H11A C11 H11B 107.711 no
C11 C12 H12 118.595 no
C13 C12 H12 118.601 no
C12 C13 H13 115.827 no
C14 C13 H13 115.815 no
C14 C15 H15 119.399 no
C16 C15 H15 119.413 no
C15 C16 H16 120.262 no
C17 C16 H16 120.259 no
C17 C18 H18 120.446 no
C19 C18 H18 120.420 no
C14 C19 H19 119.307 no
C18 C19 H19 119.309 no

loop_
_geom_bond_atom_site_label_1
_geom_bond_atom_site_label_2
_geom_bond_distance
_geom_bond_publ_flag
Br1 C17 1.900(4) yes
F1 C20 1.317(4) yes
F2 C20 1.334(5) yes
F3 C20 1.338(5) yes
O1 C1 1.209(4) yes
O2 C2 1.456(4) yes
O2 C20 1.324(5) yes
O3 N1 1.217(5) yes
O4 N1 1.221(5) yes
N1 C8 1.478(5) yes
C1 C2 1.536(5) yes
C1 C6 1.484(5) yes
C2 C3 1.523(5) yes
C2 C11 1.545(5) yes
C3 C4 1.530(5) yes
C4 C5 1.509(5) yes
C5 C6 1.398(5) yes
C5 C10 1.400(5) yes
C6 C7 1.401(5) yes
C7 C8 1.370(5) yes
C8 C9 1.379(5) yes
C9 C10 1.379(5) yes
C11 C12 1.502(5) yes
C12 C13 1.313(5) yes
C13 C14 1.477(5) yes
C14 C15 1.401(5) yes
C14 C19 1.396(6) yes
C15 C16 1.377(5) yes
C16 C17 1.377(6) yes
C17 C18 1.378(6) yes
C18 C19 1.383(6) yes
C3 H3A 0.990 no
C3 H3B 0.990 no
C4 H4A 0.990 no
C4 H4B 0.990 no
C7 H7 0.950 no
C9 H9 0.950 no
C10 H10 0.950 no
C11 H11A 0.990 no
C11 H11B 0.990 no
C12 H12 0.950 no
C13 H13 0.950 no
C15 H15 0.950 no
C16 H16 0.950 no
C18 H18 0.950 no
C19 H19 0.950 no

loop_
_geom_contact_atom_site_label_1
_geom_contact_atom_site_label_2
_geom_contact_distance
_geom_contact_publ_flag
_geom_contact_site_symmetry_2
F1 C2 3.487(4) no .
F2 C2 3.119(4) no .
F2 C3 3.075(4) no .
F3 O1 2.913(4) no .
F3 C1 2.846(4) no .
F3 C2 2.734(4) no .
F3 C3 3.017(4) no .
O1 O2 2.705(4) no .
O1 C3 3.587(4) no .
O1 C7 2.793(4) no .
O1 C11 3.179(5) no .
O1 C20 3.203(5) no .
O2 C12 2.965(4) no .
O3 C7 2.692(4) no .
O3 C9 3.547(5) no .
O4 C7 3.536(4) no .
O4 C9 2.731(4) no .
C1 C4 2.964(5) no .
C1 C20 3.106(5) no .
C2 C5 2.915(5) no .
C3 C6 2.876(5) no .
C3 C12 2.991(5) no .
C3 C20 2.957(5) no .
C4 C11 3.059(5) no .
C4 C12 3.549(5) no .
C5 C8 2.762(5) no .
C5 C11 3.503(5) no .
C6 C9 2.784(5) no .
C6 C11 3.263(5) no .
C7 C10 2.779(5) no .
C12 C15 3.089(5) no .
C14 C17 2.780(5) no .
C15 C18 2.767(6) no .
C16 C19 2.763(5) no .
Br1 F1 3.041(3) no 2_657
Br1 N1 3.514(3) no 3_547
Br1 C8 3.555(4) no 3_547
Br1 C15 3.589(4) no 2_557
F1 Br1 3.041(3) no 2_357
F1 C3 3.422(4) no 1_455
F1 C4 3.199(4) no 1_455
F2 O4 2.882(4) no 4_464
F2 C9 3.470(4) no 4_464
F3 C11 3.528(4) no 3_457
F3 C12 3.466(4) no 3_457
F3 C13 3.565(4) no 3_457
O1 O4 3.030(4) no 2_458
O1 N1 3.120(4) no 2_458
O1 C4 3.283(4) no 1_455
O1 C8 3.507(4) no 2_458
O1 C10 3.349(4) no 1_455
O3 C4 3.502(5) no 2_458
O3 C5 3.285(5) no 2_458
O3 C10 3.585(5) no 2_458
O3 C11 3.380(5) no 2_458
O4 F2 2.882(4) no 4_465
O4 O1 3.030(4) no 2_558
N1 Br1 3.514(3) no 3_557
N1 O1 3.120(4) no 2_558
C3 F1 3.422(4) no 1_655
C4 F1 3.199(4) no 1_655
C4 O1 3.283(4) no 1_655
C4 O3 3.502(5) no 2_558
C5 O3 3.285(5) no 2_558
C8 Br1 3.555(4) no 3_557
C8 O1 3.507(4) no 2_558
C9 F2 3.470(4) no 4_465
C10 O1 3.349(4) no 1_655
C10 O3 3.585(5) no 2_558
C11 F3 3.528(4) no 3_447
C11 O3 3.380(5) no 2_558
C12 F3 3.466(4) no 3_447
C13 F3 3.565(4) no 3_447
C15 Br1 3.589(4) no 2_457
Br1 H16 2.9230 no .
Br1 H18 2.9047 no .
F2 H3A 2.7434 no .
F2 H3B 2.9155 no .
F3 H3A 2.4407 no .
F3 H3B 3.5148 no .
O1 H7 2.5097 no .
O1 H11A 3.4010 no .
O1 H11B 3.0210 no .
O2 H3A 2.7076 no .
O2 H3B 2.6897 no .
O2 H11A 3.2025 no .
O2 H11B 2.4357 no .
O2 H12 2.7823 no .
O3 H7 2.3899 no .
O4 H9 2.4438 no .
N1 H7 2.5976 no .
N1 H9 2.6283 no .
C1 H3A 2.7383 no .
C1 H3B 3.3730 no .
C1 H4A 3.4055 no .
C1 H7 2.6262 no .
C1 H11A 2.5737 no .
C1 H11B 2.6852 no .
C2 H4A 2.7934 no .
C2 H4B 3.3584 no .
C2 H12 2.8274 no .
C3 H11A 2.8395 no .
C3 H11B 3.3935 no .
C3 H12 3.2493 no .
C4 H10 2.6653 no .
C4 H11A 2.8095 no .
C5 H3A 2.8183 no .
C5 H3B 3.3685 no .
C5 H7 3.2857 no .
C5 H9 3.2766 no .
C5 H11A 3.0344 no .
C6 H3A 3.0698 no .
C6 H4A 3.0344 no .
C6 H4B 3.2584 no .
C6 H10 3.2691 no .
C6 H11A 2.9226 no .
C7 H9 3.2614 no .
C8 H10 3.2334 no .
C9 H7 3.2628 no .
C10 H4A 2.8878 no .
C10 H4B 2.6353 no .
C11 H3A 3.4056 no .
C11 H3B 2.7523 no .
C11 H4A 2.8036 no .
C11 H13 2.5725 no .
C12 H3B 2.6487 no .
C12 H4A 3.0700 no .
C12 H15 2.8478 no .
C13 H3B 3.2847 no .
C13 H4A 3.0607 no .
C13 H11A 2.5388 no .
C13 H11B 3.0597 no .
C13 H15 2.7220 no .
C13 H19 2.6048 no .
C14 H12 2.7038 no .
C14 H16 3.2769 no .
C14 H18 3.2795 no .
C15 H12 2.8251 no .
C15 H13 3.3405 no .
C15 H19 3.2538 no .
C16 H18 3.2564 no .
C17 H15 3.2352 no .
C17 H19 3.2359 no .
C18 H16 3.2553 no .
C19 H13 2.5930 no .
C19 H15 3.2537 no .
C20 H3A 2.7152 no .
C20 H3B 3.1498 no .
H3A H4A 2.8658 no .
H3A H4B 2.3212 no .
H3B H4A 2.3173 no .
H3B H4B 2.4187 no .
H3B H11A 3.1593 no .
H3B H12 2.7363 no .
H4A H10 2.9182 no .
H4A H11A 2.3948 no .
H4A H13 2.7392 no .
H4B H10 2.4868 no .
H9 H10 2.3313 no .
H11A H12 2.8836 no .
H11A H13 2.2618 no .
H11B H12 2.4718 no .
H11B H13 3.1874 no .
H12 H13 2.7588 no .
H12 H15 2.3293 no .
H13 H19 2.3807 no .
H15 H16 2.3226 no .
H18 H19 2.3287 no .
Br1 H3B 3.2350 no 2_557
Br1 H15 3.4595 no 2_557
F1 H3B 2.7930 no 1_455
F1 H4A 2.9912 no 1_455
F1 H4B 2.7744 no 1_455
F2 H9 2.7221 no 4_464
F2 H11B 3.4148 no 3_457
F2 H16 2.8354 no 2_457
F3 H4B 2.8207 no 1_455
F3 H11A 3.5652 no 3_457
F3 H11B 3.0036 no 3_457
F3 H13 3.5574 no 3_457
F3 H18 3.2203 no 3_557
F3 H19 3.2338 no 3_557
O1 H4A 2.7978 no 1_455
O1 H4B 3.0066 no 1_455
O1 H10 2.6424 no 1_455
O2 H19 3.2850 no 1_455
O3 H4A 2.8253 no 2_458
O3 H11A 2.4006 no 2_458
O3 H13 2.7931 no 2_458
O4 H3A 3.1562 no 4_465
O4 H3B 3.5020 no 4_465
O4 H4A 3.5650 no 2_458
O4 H11B 2.7674 no 2_558
O4 H13 2.8363 no 2_458
O4 H19 2.9915 no 2_458
N1 H4A 3.3296 no 2_458
N1 H11A 3.4755 no 2_458
N1 H13 3.1677 no 2_458
C3 H19 3.4114 no 3_557
C8 H7 3.3487 no 2_558
C9 H7 3.1722 no 2_558
C10 H7 3.4218 no 2_558
C11 H19 3.2781 no 1_455
C12 H18 3.1590 no 1_455
C12 H19 3.5549 no 1_455
C13 H4B 3.4118 no 3_547
C14 H4B 3.2936 no 3_547
C16 H15 3.4958 no 2_557
C17 H15 3.4019 no 2_557
C18 H3A 3.4734 no 3_547
C18 H12 3.1965 no 1_655
C19 H3A 2.8953 no 3_547
C19 H4B 3.4483 no 3_547
C19 H11B 3.2448 no 1_655
C19 H12 3.5739 no 1_655
C20 H4B 3.2717 no 1_455
H3A O4 3.1562 no 4_464
H3A C18 3.4734 no 3_557
H3A C19 2.8953 no 3_557
H3A H13 3.4235 no 3_557
H3A H18 3.5081 no 3_557
H3A H19 2.4704 no 3_557
H3B Br1 3.2350 no 2_457
H3B F1 2.7930 no 1_655
H3B O4 3.5020 no 4_464
H4A F1 2.9912 no 1_655
H4A O1 2.7978 no 1_655
H4A O3 2.8253 no 2_558
H4A O4 3.5650 no 2_558
H4A N1 3.3296 no 2_558
H4B F1 2.7744 no 1_655
H4B F3 2.8207 no 1_655
H4B O1 3.0066 no 1_655
H4B C13 3.4118 no 3_557
H4B C14 3.2936 no 3_557
H4B C19 3.4483 no 3_557
H4B C20 3.2717 no 1_655
H4B H13 3.3155 no 3_557
H4B H19 3.5455 no 3_557
H7 C8 3.3487 no 2_458
H7 C9 3.1722 no 2_458
H7 C10 3.4218 no 2_458
H7 H9 3.4125 no 2_458
H7 H10 2.9290 no 1_455
H9 F2 2.7221 no 4_465
H9 H7 3.4125 no 2_558
H9 H11A 3.4965 no 2_558
H9 H11B 3.5797 no 2_558
H9 H16 3.4951 no 3_557
H10 O1 2.6424 no 1_655
H10 H7 2.9290 no 1_655
H11A F3 3.5652 no 3_447
H11A O3 2.4006 no 2_558
H11A N1 3.4755 no 2_558
H11A H9 3.4965 no 2_458
H11B F2 3.4148 no 3_447
H11B F3 3.0036 no 3_447
H11B O4 2.7674 no 2_458
H11B C19 3.2448 no 1_455
H11B H9 3.5797 no 2_458
H11B H18 3.4673 no 1_455
H11B H19 2.4365 no 1_455
H12 C18 3.1965 no 1_455
H12 C19 3.5739 no 1_455
H12 H16 3.0667 no 2_457
H12 H18 2.6426 no 1_455
H12 H19 3.3432 no 1_455
H13 F3 3.5574 no 3_447
H13 O3 2.7931 no 2_558
H13 O4 2.8363 no 2_558
H13 N1 3.1677 no 2_558
H13 H3A 3.4235 no 3_547
H13 H4B 3.3155 no 3_547
H15 Br1 3.4595 no 2_457
H15 C16 3.4958 no 2_457
H15 C17 3.4019 no 2_457
H15 H16 3.4680 no 2_457
H15 H18 2.8961 no 1_455
H16 F2 2.8354 no 2_557
H16 H9 3.4951 no 3_547
H16 H12 3.0667 no 2_557
H16 H15 3.4680 no 2_557
H18 F3 3.2203 no 3_547
H18 C12 3.1590 no 1_655
H18 H3A 3.5081 no 3_547
H18 H11B 3.4673 no 1_655
H18 H12 2.6426 no 1_655
H18 H15 2.8961 no 1_655
H19 F3 3.2338 no 3_547
H19 O2 3.2850 no 1_655
H19 O4 2.9915 no 2_558
H19 C3 3.4114 no 3_547
H19 C11 3.2781 no 1_655
H19 C12 3.5549 no 1_655
H19 H3A 2.4704 no 3_547
H19 H4B 3.5455 no 3_547
H19 H11B 2.4365 no 1_655
H19 H12 3.3432 no 1_655

loop_
_geom_torsion_atom_site_label_1
_geom_torsion_atom_site_label_2
_geom_torsion_atom_site_label_3
_geom_torsion_atom_site_label_4
_geom_torsion
_geom_torsion_publ_flag
C2 O2 C20 F1 -152.6(3) no
C2 O2 C20 F2 88.7(4) no
C2 O2 C20 F3 -32.1(5) no
C20 O2 C2 C1 75.8(4) no
C20 O2 C2 C3 -48.8(4) no
C20 O2 C2 C11 -171.4(3) no
O3 N1 C8 C7 1.9(5) no
O3 N1 C8 C9 179.3(3) no
O4 N1 C8 C7 -177.2(3) no
O4 N1 C8 C9 0.2(5) no
O1 C1 C2 O2 19.4(4) no
O1 C1 C2 C3 145.4(3) no
O1 C1 C2 C11 -90.9(4) no
O1 C1 C6 C5 -173.6(3) no
O1 C1 C6 C7 5.2(5) no
C2 C1 C6 C5 8.9(4) no
C2 C1 C6 C7 -172.2(3) no
C6 C1 C2 O2 -163.1(3) no
C6 C1 C2 C3 -37.2(4) no
C6 C1 C2 C11 86.6(3) no
O2 C2 C3 C4 -178.7(2) no
O2 C2 C11 C12 72.2(3) no
C1 C2 C3 C4 57.6(3) no
C1 C2 C11 C12 -172.9(3) no
C3 C2 C11 C12 -50.5(4) no
C11 C2 C3 C4 -62.2(3) no
C2 C3 C4 C5 -49.9(4) no
C3 C4 C5 C6 21.6(4) no
C3 C4 C5 C10 -158.9(3) no
C4 C5 C6 C1 -0.9(5) no
C4 C5 C6 C7 -179.7(3) no
C4 C5 C10 C9 179.9(3) no
C6 C5 C10 C9 -0.6(4) no
C10 C5 C6 C1 179.7(3) no
C10 C5 C6 C7 0.9(4) no
C1 C6 C7 C8 -179.5(3) no
C5 C6 C7 C8 -0.7(5) no
C6 C7 C8 N1 177.5(3) no
C6 C7 C8 C9 0.2(5) no
N1 C8 C9 C10 -177.3(3) no
C7 C8 C9 C10 0.0(5) no
C8 C9 C10 C5 0.2(5) no
C2 C11 C12 C13 124.2(3) no
C11 C12 C13 C14 -179.4(3) no
C12 C13 C14 C15 -13.8(5) no
C12 C13 C14 C19 165.7(3) no
C13 C14 C15 C16 179.0(3) no
C13 C14 C19 C18 -179.5(3) no
C15 C14 C19 C18 0.0(5) no
C19 C14 C15 C16 -0.5(5) no
C14 C15 C16 C17 0.3(5) no
C15 C16 C17 Br1 -179.5(3) no
C15 C16 C17 C18 0.5(5) no
Br1 C17 C18 C19 179.0(2) no
C16 C17 C18 C19 -1.0(5) no
C17 C18 C19 C14 0.7(5) no
